data_1566831
loop_
_publ_author_name
'Jena, Satyam'
'Jusaina, Jusaina'
'Behera, Santosh Kumar'
'Kitahara, Maho'
'Imai, Yoshitane'
'Thilagar, P.'

_publ_section_title
;
 Crystallization Induced Room-Temperature Phosphorescence and Chiral
 Photoluminescence Properties of Phosphoramides
;
_journal_name_full 'Chemical Science'
_journal_paper_doi 10.1039/D2SC00990K
_journal_year 2022
_chemical_formula_sum 'C36 H24 N3 P S4'
_chemical_formula_weight 657.79
_space_group_crystal_system monoclinic
_space_group_IT_number 4
_space_group_name_Hall 'P 2yb'
_space_group_name_H-M_alt 'P 1 21 1'
_atom_sites_solution_hydrogens geom
_audit_creation_method SHELXL-2016/4
_audit_update_record
;
2019-05-17 deposited with the CCDC.	2022-04-07 downloaded from the CCDC.
;
_cell_angle_alpha 90
_cell_angle_beta 111.149(9)
_cell_angle_gamma 90
_cell_formula_units_Z 2
_cell_length_a 9.351(4)
_cell_length_b 14.475(6)
_cell_length_c 12.042(5)
_cell_measurement_reflns_used 2938
_cell_measurement_temperature 273(2)
_cell_measurement_theta_max 20.3
_cell_measurement_theta_min 3.3
_cell_volume 1520.2(11)
_computing_structure_refinement 'SHELXL-2016/4 (Sheldrick, 2016)'
_diffrn_ambient_temperature 273(2)
_diffrn_measured_fraction_theta_full 0.994
_diffrn_measured_fraction_theta_max 0.994
_diffrn_measurement_device_type 'Bruker APEX-II CCD'
_diffrn_measurement_method '\f and \w scans'
_diffrn_radiation_type MoK\a
_diffrn_radiation_wavelength 0.71073
_diffrn_reflns_av_R_equivalents 0.0416
_diffrn_reflns_av_unetI/netI 0.0187
_diffrn_reflns_Laue_measured_fraction_full 0.994
_diffrn_reflns_Laue_measured_fraction_max 0.994
_diffrn_reflns_limit_h_max 9
_diffrn_reflns_limit_h_min -9
_diffrn_reflns_limit_k_max 14
_diffrn_reflns_limit_k_min -14
_diffrn_reflns_limit_l_max 11
_diffrn_reflns_limit_l_min -11
_diffrn_reflns_number 29912
_diffrn_reflns_point_group_measured_fraction_full 0.994
_diffrn_reflns_point_group_measured_fraction_max 0.994
_diffrn_reflns_theta_full 20.281
_diffrn_reflns_theta_max 20.281
_diffrn_reflns_theta_min 3.349
_exptl_absorpt_coefficient_mu 0.398
_exptl_crystal_colour white
_exptl_crystal_density_diffrn 1.437
_exptl_crystal_description cube
_exptl_crystal_F_000 680
_refine_diff_density_max 0.136
_refine_diff_density_min -0.141
_refine_diff_density_rms 0.024
_refine_ls_abs_structure_details
;
 Flack x determined using 1277 quotients [(I+)-(I-)]/[(I+)+(I-)]
 (Parsons, Flack and Wagner, Acta Cryst. B69 (2013) 249-259).
;
_refine_ls_abs_structure_Flack 0.01(2)
_refine_ls_extinction_method none
_refine_ls_goodness_of_fit_ref 1.098
_refine_ls_hydrogen_treatment constr
_refine_ls_matrix_type full
_refine_ls_number_parameters 397
_refine_ls_number_reflns 2938
_refine_ls_number_restraints 1
_refine_ls_restrained_S_all 1.098
_refine_ls_R_factor_all 0.0242
_refine_ls_R_factor_gt 0.0210
_refine_ls_shift/su_max 0.017
_refine_ls_shift/su_mean 0.001
_refine_ls_structure_factor_coef Fsqd
_refine_ls_weighting_details 'w=1/[\s^2^(Fo^2^)+(0.0179P)^2^+0.4416P] where P=(Fo^2^+2Fc^2^)/3'
_refine_ls_weighting_scheme calc
_refine_ls_wR_factor_gt 0.0454
_refine_ls_wR_factor_ref 0.0467
_reflns_Friedel_coverage 0.900
_reflns_Friedel_fraction_full 0.994
_reflns_Friedel_fraction_max 0.994
_reflns_number_gt 2784
_reflns_number_total 2938
_reflns_threshold_expression 'I > 2\s(I)'
_cod_data_source_file d2sc00990k2.cif
_cod_data_source_block shelx
_cod_original_cell_volume 1520.1(11)
_cod_original_sg_symbol_H-M 'P 21'
_cod_database_code 1566831
_shelx_shelxl_version_number 2016/4
_shelx_space_group_comment
;
The symmetry employed for this shelxl refinement is uniquely defined
by the following loop, which should always be used as a source of
symmetry information in preference to the above space-group names.
They are only intended as comments.
;

loop_
_space_group_symop_operation_xyz
'x, y, z'
'-x, y+1/2, -z'

loop_
_atom_site_label
_atom_site_type_symbol
_atom_site_fract_x
_atom_site_fract_y
_atom_site_fract_z
_atom_site_U_iso_or_equiv
_atom_site_adp_type
_atom_site_occupancy
_atom_site_site_symmetry_order
_atom_site_calc_flag
_atom_site_refinement_flags_posn
_atom_site_refinement_flags_adp
_atom_site_refinement_flags_occupancy
_atom_site_disorder_assembly
_atom_site_disorder_group
P1 P 0.60199(12) 0.89727(7) 0.24605(9) 0.0282(3) Uani 1 1 d . . . . .
S3 S 0.5051(2) 0.77223(10) -0.10039(12) 0.0692(5) Uani 1 1 d . . . . .
S1 S 0.82534(15) 0.93626(9) 0.62061(11) 0.0523(4) Uani 1 1 d . . . . .
S4 S 0.43095(12) 0.96111(8) 0.26369(10) 0.0424(3) Uani 1 1 d . . . . .
S2 S 0.97984(14) 0.97749(10) 0.12254(11) 0.0522(4) Uani 1 1 d . . . . .
N1 N 0.7254(4) 0.8575(2) 0.3773(3) 0.0288(9) Uani 1 1 d . . . . .
N2 N 0.7148(3) 0.9598(2) 0.1938(3) 0.0269(8) Uani 1 1 d . . . . .
N3 N 0.5483(4) 0.8045(2) 0.1554(3) 0.0296(9) Uani 1 1 d . . . . .
C4 C 1.2026(6) 0.8939(4) 0.5438(6) 0.0628(15) Uani 1 1 d . . . . .
H3 H 1.307634 0.902699 0.581123 0.075 Uiso 1 1 calc R U . . .
C5 C 1.1055(6) 0.9133(3) 0.6035(4) 0.0542(14) Uani 1 1 d . . . . .
H4 H 1.145383 0.932681 0.682439 0.065 Uiso 1 1 calc R U . . .
C6 C 0.9499(5) 0.9041(3) 0.5470(4) 0.0371(11) Uani 1 1 d . . . . .
C1 C 0.8894(5) 0.8704(3) 0.4314(4) 0.0304(11) Uani 1 1 d . . . . .
C13 C 0.8218(5) 1.0270(3) 0.2642(4) 0.0328(11) Uani 1 1 d . . . . .
C14 C 0.7977(6) 1.0775(3) 0.3536(4) 0.0448(13) Uani 1 1 d . . . . .
H9 H 0.706403 1.071750 0.367407 0.054 Uiso 1 1 calc R U . . .
C15 C 0.9115(8) 1.1365(4) 0.4219(5) 0.0611(16) Uani 1 1 d . . . . .
H10 H 0.896945 1.170398 0.482574 0.073 Uiso 1 1 calc R U . . .
C16 C 1.0452(8) 1.1456(4) 0.4014(6) 0.0703(18) Uani 1 1 d . . . . .
H11 H 1.122157 1.183846 0.450295 0.084 Uiso 1 1 calc R U . . .
C22 C 0.6037(7) 1.0114(3) -0.1710(4) 0.0567(15) Uani 1 1 d . . . . .
H15 H 0.580509 1.021081 -0.252002 0.068 Uiso 1 1 calc R U . . .
C23 C 0.7538(6) 1.0010(3) -0.0966(4) 0.0554(15) Uani 1 1 d . . . . .
H16 H 0.832112 1.005080 -0.126770 0.067 Uiso 1 1 calc R U . . .
C24 C 0.7880(5) 0.9843(3) 0.0231(4) 0.0387(12) Uani 1 1 d . . . . .
C18 C 0.9544(5) 1.0395(3) 0.2398(4) 0.0388(12) Uani 1 1 d . . . . .
C31 C 0.3916(5) 0.7889(3) 0.0775(4) 0.0351(12) Uani 1 1 d . . . . .
C32 C 0.2750(6) 0.7821(3) 0.1219(4) 0.0483(13) Uani 1 1 d . . . . .
H21 H 0.297930 0.784839 0.203671 0.058 Uiso 1 1 calc R U . . .
C33 C 0.1245(6) 0.7712(4) 0.0460(7) 0.0787(19) Uani 1 1 d . . . . .
H22 H 0.046042 0.769317 0.076303 0.094 Uiso 1 1 calc R U . . .
C34 C 0.0920(8) 0.7632(5) -0.0731(7) 0.090(2) Uani 1 1 d . . . . .
H23 H -0.009510 0.757761 -0.124288 0.108 Uiso 1 1 calc R U . . .
C35 C 0.2063(8) 0.7631(4) -0.1188(5) 0.0728(17) Uani 1 1 d . . . . .
H24 H 0.183189 0.754363 -0.199971 0.087 Uiso 1 1 calc R U . . .
C36 C 0.3578(6) 0.7760(3) -0.0428(4) 0.0464(13) Uani 1 1 d . . . . .
C30 C 0.6475(6) 0.7221(3) 0.0221(5) 0.0503(14) Uani 1 1 d . . . . .
C25 C 0.6576(5) 0.7409(3) 0.1374(4) 0.0364(12) Uani 1 1 d . . . . .
C26 C 0.7631(6) 0.6933(3) 0.2304(5) 0.0532(14) Uani 1 1 d . . . . .
H17 H 0.765334 0.701254 0.307676 0.064 Uiso 1 1 calc R U . . .
C27 C 0.8665(7) 0.6331(4) 0.2084(7) 0.080(2) Uani 1 1 d . . . . .
H18 H 0.942203 0.604122 0.271384 0.096 Uiso 1 1 calc R U . . .
C28 C 0.8560(8) 0.6170(5) 0.0944(10) 0.097(3) Uani 1 1 d . . . . .
H19 H 0.924754 0.576495 0.080318 0.116 Uiso 1 1 calc R U . . .
C29 C 0.7472(8) 0.6590(5) 0.0006(7) 0.0786(19) Uani 1 1 d . . . . .
H20 H 0.739336 0.645692 -0.076920 0.094 Uiso 1 1 calc R U . . .
C7 C 0.6558(5) 0.8141(3) 0.4533(4) 0.0304(11) Uani 1 1 d . . . . .
C12 C 0.6928(5) 0.8454(3) 0.5694(4) 0.0365(12) Uani 1 1 d . . . . .
C3 C 1.1442(6) 0.8618(3) 0.4295(5) 0.0530(14) Uani 1 1 d . . . . .
H2 H 1.210225 0.848672 0.389382 0.064 Uiso 1 1 calc R U . . .
C2 C 0.9890(5) 0.8486(3) 0.3730(4) 0.0392(12) Uani 1 1 d . . . . .
H1 H 0.950755 0.825184 0.295893 0.047 Uiso 1 1 calc R U . . .
C11 C 0.6315(6) 0.8025(4) 0.6448(4) 0.0490(13) Uani 1 1 d . . . . .
H8 H 0.658376 0.823146 0.722857 0.059 Uiso 1 1 calc R U . . .
C10 C 0.5319(6) 0.7303(4) 0.6061(5) 0.0542(14) Uani 1 1 d . . . . .
H7 H 0.489397 0.702640 0.656695 0.065 Uiso 1 1 calc R U . . .
C9 C 0.4950(6) 0.6987(4) 0.4909(5) 0.0527(14) Uani 1 1 d . . . . .
H6 H 0.427406 0.649451 0.464132 0.063 Uiso 1 1 calc R U . . .
C8 C 0.5577(5) 0.7395(3) 0.4149(4) 0.0415(12) Uani 1 1 d . . . . .
H5 H 0.533775 0.716824 0.338021 0.050 Uiso 1 1 calc R U . . .
C19 C 0.6715(5) 0.9769(3) 0.0677(3) 0.0297(10) Uani 1 1 d . . . . .
C20 C 0.5208(5) 0.9917(3) -0.0063(4) 0.0387(12) Uani 1 1 d . . . . .
H13 H 0.442484 0.990917 0.024145 0.046 Uiso 1 1 calc R U . . .
C21 C 0.4883(6) 1.0077(3) -0.1267(4) 0.0501(14) Uani 1 1 d . . . . .
H14 H 0.387230 1.016057 -0.177496 0.060 Uiso 1 1 calc R U . . .
C17 C 1.0674(6) 1.0992(4) 0.3099(5) 0.0585(16) Uani 1 1 d . . . . .
H12 H 1.157301 1.107641 0.294740 0.070 Uiso 1 1 calc R U . . .

loop_
_atom_site_aniso_label
_atom_site_aniso_U_11
_atom_site_aniso_U_22
_atom_site_aniso_U_33
_atom_site_aniso_U_23
_atom_site_aniso_U_13
_atom_site_aniso_U_12
P1 0.0287(6) 0.0272(6) 0.0299(6) -0.0024(5) 0.0121(5) 0.0004(5)
S3 0.1201(14) 0.0555(9) 0.0486(9) -0.0097(7) 0.0504(9) -0.0152(9)
S1 0.0651(9) 0.0511(9) 0.0451(7) -0.0147(6) 0.0251(6) -0.0129(7)
S4 0.0362(7) 0.0445(8) 0.0490(7) -0.0067(6) 0.0182(6) 0.0084(6)
S2 0.0395(7) 0.0644(9) 0.0583(8) 0.0045(7) 0.0243(6) -0.0056(7)
N1 0.026(2) 0.033(2) 0.028(2) 0.0032(16) 0.0111(18) -0.0009(17)
N2 0.0296(19) 0.023(2) 0.027(2) -0.0050(17) 0.0092(15) -0.0051(17)
N3 0.027(2) 0.031(2) 0.032(2) -0.0057(16) 0.0123(18) -0.0012(18)
C4 0.028(3) 0.063(4) 0.084(4) 0.009(4) 0.004(3) 0.002(3)
C5 0.047(4) 0.051(4) 0.051(3) -0.001(3) 0.000(3) -0.009(3)
C6 0.035(3) 0.035(3) 0.037(3) 0.001(2) 0.007(2) -0.009(2)
C1 0.027(3) 0.025(3) 0.038(3) 0.009(2) 0.010(2) 0.002(2)
C13 0.039(3) 0.021(3) 0.035(3) 0.003(2) 0.009(2) 0.000(2)
C14 0.058(3) 0.026(3) 0.043(3) -0.004(3) 0.009(3) -0.001(3)
C15 0.086(5) 0.035(3) 0.047(3) -0.007(3) 0.006(3) -0.006(3)
C16 0.073(5) 0.041(4) 0.066(4) -0.004(3) -0.013(4) -0.025(3)
C22 0.079(4) 0.054(4) 0.035(3) 0.004(3) 0.019(4) -0.010(3)
C23 0.065(4) 0.060(4) 0.049(4) 0.000(3) 0.029(3) -0.015(3)
C24 0.047(3) 0.038(3) 0.032(3) 0.000(2) 0.015(2) -0.007(2)
C18 0.037(3) 0.027(3) 0.044(3) 0.005(2) 0.005(3) -0.007(2)
C31 0.036(3) 0.026(3) 0.041(3) -0.006(2) 0.011(3) -0.004(2)
C32 0.040(3) 0.043(3) 0.059(3) -0.013(3) 0.015(3) -0.008(2)
C33 0.040(4) 0.065(4) 0.124(6) -0.041(4) 0.021(4) -0.012(3)
C34 0.046(4) 0.077(5) 0.114(6) -0.035(4) -0.012(5) -0.003(3)
C35 0.081(5) 0.055(4) 0.058(4) -0.020(3) -0.005(4) -0.007(4)
C36 0.060(4) 0.035(3) 0.039(3) -0.009(2) 0.011(3) -0.008(3)
C30 0.055(3) 0.038(3) 0.075(4) -0.021(3) 0.045(3) -0.020(3)
C25 0.038(3) 0.031(3) 0.050(3) -0.014(3) 0.027(3) -0.008(3)
C26 0.045(3) 0.037(3) 0.074(4) -0.012(3) 0.017(3) 0.006(3)
C27 0.046(4) 0.049(4) 0.128(6) -0.021(4) 0.012(4) 0.008(3)
C28 0.058(5) 0.071(5) 0.178(9) -0.057(6) 0.063(6) -0.005(4)
C29 0.080(5) 0.073(5) 0.112(6) -0.041(4) 0.069(5) -0.020(4)
C7 0.031(3) 0.031(3) 0.030(3) 0.004(2) 0.013(2) 0.001(2)
C12 0.040(3) 0.034(3) 0.041(3) 0.002(2) 0.021(3) 0.002(2)
C3 0.037(4) 0.052(4) 0.074(4) 0.012(3) 0.025(3) 0.007(3)
C2 0.038(3) 0.034(3) 0.045(3) 0.007(2) 0.014(3) 0.003(2)
C11 0.062(3) 0.052(3) 0.040(3) -0.001(3) 0.028(3) 0.000(3)
C10 0.059(4) 0.064(4) 0.051(4) 0.005(3) 0.035(3) -0.005(3)
C9 0.049(3) 0.056(3) 0.055(4) 0.004(3) 0.021(3) -0.018(3)
C8 0.043(3) 0.047(3) 0.036(3) 0.001(2) 0.015(3) -0.007(3)
C19 0.035(3) 0.023(3) 0.030(3) 0.000(2) 0.010(2) -0.004(2)
C20 0.046(3) 0.029(3) 0.039(3) 0.001(2) 0.013(3) 0.000(2)
C21 0.056(4) 0.041(3) 0.040(3) 0.008(2) 0.000(3) 0.002(3)
C17 0.048(4) 0.047(4) 0.067(4) 0.010(3) 0.004(3) -0.020(3)

loop_
_atom_type_symbol
_atom_type_description
_atom_type_scat_dispersion_real
_atom_type_scat_dispersion_imag
_atom_type_scat_source
C C 0.0033 0.0016 'International Tables Vol C Tables 4.2.6.8 and 6.1.1.4'
H H 0.0000 0.0000 'International Tables Vol C Tables 4.2.6.8 and 6.1.1.4'
N N 0.0061 0.0033 'International Tables Vol C Tables 4.2.6.8 and 6.1.1.4'
P P 0.1023 0.0942 'International Tables Vol C Tables 4.2.6.8 and 6.1.1.4'
S S 0.1246 0.1234 'International Tables Vol C Tables 4.2.6.8 and 6.1.1.4'

loop_
_geom_angle_atom_site_label_1
_geom_angle_atom_site_label_2
_geom_angle_atom_site_label_3
_geom_angle
_geom_angle_site_symmetry_1
_geom_angle_site_symmetry_3
_geom_angle_publ_flag
N2 P1 N1 103.04(16) . . ?
N2 P1 N3 105.52(16) . . ?
N1 P1 N3 106.09(17) . . ?
N2 P1 S4 116.30(13) . . ?
N1 P1 S4 112.06(13) . . ?
N3 P1 S4 112.85(13) . . ?
C30 S3 C36 98.5(2) . . ?
C12 S1 C6 97.8(2) . . ?
C18 S2 C24 96.7(2) . . ?
C7 N1 C1 114.7(3) . . ?
C7 N1 P1 115.5(3) . . ?
C1 N1 P1 129.4(3) . . ?
C13 N2 C19 112.2(3) . . ?
C13 N2 P1 123.0(3) . . ?
C19 N2 P1 120.7(3) . . ?
C31 N3 C25 114.1(3) . . ?
C31 N3 P1 122.6(3) . . ?
C25 N3 P1 122.8(3) . . ?
C3 C4 C5 119.8(5) . . ?
C3 C4 H3 120.1 . . ?
C5 C4 H3 120.1 . . ?
C6 C5 C4 120.2(5) . . ?
C6 C5 H4 119.9 . . ?
C4 C5 H4 119.9 . . ?
C5 C6 C1 120.4(4) . . ?
C5 C6 S1 120.0(4) . . ?
C1 C6 S1 119.6(3) . . ?
C6 C1 C2 118.8(4) . . ?
C6 C1 N1 118.6(4) . . ?
C2 C1 N1 122.6(4) . . ?
C14 C13 C18 120.4(4) . . ?
C14 C13 N2 122.9(4) . . ?
C18 C13 N2 116.7(4) . . ?
C15 C14 C13 118.8(5) . . ?
C15 C14 H9 120.6 . . ?
C13 C14 H9 120.6 . . ?
C16 C15 C14 120.8(6) . . ?
C16 C15 H10 119.6 . . ?
C14 C15 H10 119.6 . . ?
C15 C16 C17 120.9(5) . . ?
C15 C16 H11 119.6 . . ?
C17 C16 H11 119.6 . . ?
C21 C22 C23 120.3(5) . . ?
C21 C22 H15 119.8 . . ?
C23 C22 H15 119.8 . . ?
C22 C23 C24 119.9(5) . . ?
C22 C23 H16 120.1 . . ?
C24 C23 H16 120.1 . . ?
C23 C24 C19 120.1(4) . . ?
C23 C24 S2 121.0(4) . . ?
C19 C24 S2 118.9(3) . . ?
C13 C18 C17 119.6(5) . . ?
C13 C18 S2 119.6(3) . . ?
C17 C18 S2 120.8(4) . . ?
C36 C31 C32 118.9(4) . . ?
C36 C31 N3 119.9(4) . . ?
C32 C31 N3 121.2(4) . . ?
C31 C32 C33 120.7(5) . . ?
C31 C32 H21 119.7 . . ?
C33 C32 H21 119.7 . . ?
C34 C33 C32 119.6(6) . . ?
C34 C33 H22 120.2 . . ?
C32 C33 H22 120.2 . . ?
C33 C34 C35 121.0(6) . . ?
C33 C34 H23 119.5 . . ?
C35 C34 H23 119.5 . . ?
C34 C35 C36 119.4(5) . . ?
C34 C35 H24 120.3 . . ?
C36 C35 H24 120.3 . . ?
C31 C36 C35 120.1(5) . . ?
C31 C36 S3 120.3(4) . . ?
C35 C36 S3 119.5(4) . . ?
C25 C30 C29 120.5(6) . . ?
C25 C30 S3 121.3(4) . . ?
C29 C30 S3 118.2(5) . . ?
C26 C25 C30 119.0(4) . . ?
C26 C25 N3 122.1(4) . . ?
C30 C25 N3 118.6(4) . . ?
C25 C26 C27 119.9(5) . . ?
C25 C26 H17 120.0 . . ?
C27 C26 H17 120.0 . . ?
C28 C27 C26 119.7(6) . . ?
C28 C27 H18 120.1 . . ?
C26 C27 H18 120.1 . . ?
C29 C28 C27 121.4(6) . . ?
C29 C28 H19 119.3 . . ?
C27 C28 H19 119.3 . . ?
C28 C29 C30 119.2(6) . . ?
C28 C29 H20 120.4 . . ?
C30 C29 H20 120.4 . . ?
C8 C7 C12 119.0(4) . . ?
C8 C7 N1 121.6(4) . . ?
C12 C7 N1 119.4(4) . . ?
C11 C12 C7 120.1(4) . . ?
C11 C12 S1 120.8(4) . . ?
C7 C12 S1 119.0(3) . . ?
C4 C3 C2 120.8(5) . . ?
C4 C3 H2 119.6 . . ?
C2 C3 H2 119.6 . . ?
C3 C2 C1 119.9(4) . . ?
C3 C2 H1 120.1 . . ?
C1 C2 H1 120.1 . . ?
C10 C11 C12 120.8(5) . . ?
C10 C11 H8 119.6 . . ?
C12 C11 H8 119.6 . . ?
C11 C10 C9 119.3(5) . . ?
C11 C10 H7 120.3 . . ?
C9 C10 H7 120.3 . . ?
C10 C9 C8 120.7(5) . . ?
C10 C9 H6 119.6 . . ?
C8 C9 H6 119.6 . . ?
C7 C8 C9 120.0(4) . . ?
C7 C8 H5 120.0 . . ?
C9 C8 H5 120.0 . . ?
C24 C19 C20 119.9(4) . . ?
C24 C19 N2 117.4(4) . . ?
C20 C19 N2 122.5(4) . . ?
C19 C20 C21 119.1(4) . . ?
C19 C20 H13 120.5 . . ?
C21 C20 H13 120.5 . . ?
C22 C21 C20 120.5(5) . . ?
C22 C21 H14 119.7 . . ?
C20 C21 H14 119.7 . . ?
C16 C17 C18 119.4(5) . . ?
C16 C17 H12 120.3 . . ?
C18 C17 H12 120.3 . . ?

loop_
_geom_bond_atom_site_label_1
_geom_bond_atom_site_label_2
_geom_bond_distance
_geom_bond_site_symmetry_2
_geom_bond_publ_flag
P1 N2 1.676(3) . ?
P1 N1 1.686(3) . ?
P1 N3 1.689(3) . ?
P1 S4 1.9240(16) . ?
S3 C30 1.749(6) . ?
S3 C36 1.753(5) . ?
S1 C12 1.759(5) . ?
S1 C6 1.762(5) . ?
S2 C18 1.760(5) . ?
S2 C24 1.764(5) . ?
N1 C7 1.444(5) . ?
N1 C1 1.446(5) . ?
N2 C13 1.433(5) . ?
N2 C19 1.444(5) . ?
N3 C31 1.445(5) . ?
N3 C25 1.448(5) . ?
C4 C3 1.367(7) . ?
C4 C5 1.375(7) . ?
C4 H3 0.9300 . ?
C5 C6 1.372(6) . ?
C5 H4 0.9300 . ?
C6 C1 1.389(6) . ?
C1 C2 1.390(6) . ?
C13 C14 1.385(6) . ?
C13 C18 1.386(6) . ?
C14 C15 1.381(7) . ?
C14 H9 0.9300 . ?
C15 C16 1.365(8) . ?
C15 H10 0.9300 . ?
C16 C17 1.369(8) . ?
C16 H11 0.9300 . ?
C22 C21 1.367(7) . ?
C22 C23 1.374(7) . ?
C22 H15 0.9300 . ?
C23 C24 1.380(6) . ?
C23 H16 0.9300 . ?
C24 C19 1.381(6) . ?
C18 C17 1.391(7) . ?
C31 C36 1.379(6) . ?
C31 C32 1.380(6) . ?
C32 C33 1.383(7) . ?
C32 H21 0.9300 . ?
C33 C34 1.360(8) . ?
C33 H22 0.9300 . ?
C34 C35 1.367(8) . ?
C34 H23 0.9300 . ?
C35 C36 1.394(7) . ?
C35 H24 0.9300 . ?
C30 C25 1.384(6) . ?
C30 C29 1.395(8) . ?
C25 C26 1.381(6) . ?
C26 C27 1.396(8) . ?
C26 H17 0.9300 . ?
C27 C28 1.360(9) . ?
C27 H18 0.9300 . ?
C28 C29 1.360(9) . ?
C28 H19 0.9300 . ?
C29 H20 0.9300 . ?
C7 C8 1.384(6) . ?
C7 C12 1.390(6) . ?
C12 C11 1.384(6) . ?
C3 C2 1.376(6) . ?
C3 H2 0.9300 . ?
C2 H1 0.9300 . ?
C11 C10 1.366(7) . ?
C11 H8 0.9300 . ?
C10 C9 1.380(7) . ?
C10 H7 0.9300 . ?
C9 C8 1.385(6) . ?
C9 H6 0.9300 . ?
C8 H5 0.9300 . ?
C19 C20 1.386(6) . ?
C20 C21 1.389(6) . ?
C20 H13 0.9300 . ?
C21 H14 0.9300 . ?
C17 H12 0.9300 . ?

loop_
_geom_hbond_atom_site_label_D
_geom_hbond_atom_site_label_H
_geom_hbond_atom_site_label_A
_geom_hbond_distance_DH
_geom_hbond_distance_HA
_geom_hbond_distance_DA
_geom_hbond_angle_DHA
_geom_hbond_site_symmetry_A
C26 H17 N1 0.93 2.49 3.058(6) 119.9 .
C14 H9 S4 0.93 2.90 3.618(5) 134.5 .
C26 H17 N1 0.93 2.49 3.058(6) 119.9 .
C8 H5 N3 0.93 2.58 3.233(6) 127.3 .
C20 H13 S4 0.93 2.96 3.667(5) 134.3 .

loop_
_geom_torsion_atom_site_label_1
_geom_torsion_atom_site_label_2
_geom_torsion_atom_site_label_3
_geom_torsion_atom_site_label_4
_geom_torsion
_geom_torsion_site_symmetry_1
_geom_torsion_site_symmetry_2
_geom_torsion_site_symmetry_3
_geom_torsion_site_symmetry_4
_geom_torsion_publ_flag
N2 P1 N1 C7 169.5(3) . . . . ?
N3 P1 N1 C7 -79.9(3) . . . . ?
S4 P1 N1 C7 43.7(3) . . . . ?
N2 P1 N1 C1 -2.0(4) . . . . ?
N3 P1 N1 C1 108.6(4) . . . . ?
S4 P1 N1 C1 -127.8(3) . . . . ?
N1 P1 N2 C13 -48.5(3) . . . . ?
N3 P1 N2 C13 -159.6(3) . . . . ?
S4 P1 N2 C13 74.4(3) . . . . ?
N1 P1 N2 C19 156.1(3) . . . . ?
N3 P1 N2 C19 45.0(3) . . . . ?
S4 P1 N2 C19 -80.9(3) . . . . ?
N2 P1 N3 C31 -113.6(3) . . . . ?
N1 P1 N3 C31 137.5(3) . . . . ?
S4 P1 N3 C31 14.4(3) . . . . ?
N2 P1 N3 C25 57.8(3) . . . . ?
N1 P1 N3 C25 -51.1(3) . . . . ?
S4 P1 N3 C25 -174.2(3) . . . . ?
C3 C4 C5 C6 -2.7(8) . . . . ?
C4 C5 C6 C1 3.6(7) . . . . ?
C4 C5 C6 S1 -175.8(4) . . . . ?
C12 S1 C6 C5 -140.8(4) . . . . ?
C12 S1 C6 C1 39.8(4) . . . . ?
C5 C6 C1 C2 -1.8(6) . . . . ?
S1 C6 C1 C2 177.6(3) . . . . ?
C5 C6 C1 N1 177.0(4) . . . . ?
S1 C6 C1 N1 -3.6(5) . . . . ?
C7 N1 C1 C6 -44.5(5) . . . . ?
P1 N1 C1 C6 127.0(4) . . . . ?
C7 N1 C1 C2 134.2(4) . . . . ?
P1 N1 C1 C2 -54.2(5) . . . . ?
C19 N2 C13 C14 126.2(4) . . . . ?
P1 N2 C13 C14 -31.0(5) . . . . ?
C19 N2 C13 C18 -54.3(5) . . . . ?
P1 N2 C13 C18 148.4(3) . . . . ?
C18 C13 C14 C15 -3.5(6) . . . . ?
N2 C13 C14 C15 175.9(4) . . . . ?
C13 C14 C15 C16 0.5(7) . . . . ?
C14 C15 C16 C17 2.5(8) . . . . ?
C21 C22 C23 C24 1.6(8) . . . . ?
C22 C23 C24 C19 0.9(7) . . . . ?
C22 C23 C24 S2 -176.1(4) . . . . ?
C18 S2 C24 C23 138.8(4) . . . . ?
C18 S2 C24 C19 -38.3(4) . . . . ?
C14 C13 C18 C17 3.6(6) . . . . ?
N2 C13 C18 C17 -175.9(4) . . . . ?
C14 C13 C18 S2 -177.9(3) . . . . ?
N2 C13 C18 S2 2.7(5) . . . . ?
C24 S2 C18 C13 38.5(4) . . . . ?
C24 S2 C18 C17 -142.9(4) . . . . ?
C25 N3 C31 C36 -47.0(5) . . . . ?
P1 N3 C31 C36 125.1(4) . . . . ?
C25 N3 C31 C32 129.8(4) . . . . ?
P1 N3 C31 C32 -58.2(5) . . . . ?
C36 C31 C32 C33 -6.0(7) . . . . ?
N3 C31 C32 C33 177.2(4) . . . . ?
C31 C32 C33 C34 2.8(8) . . . . ?
C32 C33 C34 C35 1.9(10) . . . . ?
C33 C34 C35 C36 -3.3(10) . . . . ?
C32 C31 C36 C35 4.6(7) . . . . ?
N3 C31 C36 C35 -178.6(4) . . . . ?
C32 C31 C36 S3 -173.4(3) . . . . ?
N3 C31 C36 S3 3.5(6) . . . . ?
C34 C35 C36 C31 0.0(8) . . . . ?
C34 C35 C36 S3 178.0(5) . . . . ?
C30 S3 C36 C31 32.5(4) . . . . ?
C30 S3 C36 C35 -145.5(4) . . . . ?
C36 S3 C30 C25 -34.0(4) . . . . ?
C36 S3 C30 C29 143.2(4) . . . . ?
C29 C30 C25 C26 -2.9(6) . . . . ?
S3 C30 C25 C26 174.2(4) . . . . ?
C29 C30 C25 N3 -177.8(4) . . . . ?
S3 C30 C25 N3 -0.8(5) . . . . ?
C31 N3 C25 C26 -129.6(4) . . . . ?
P1 N3 C25 C26 58.4(5) . . . . ?
C31 N3 C25 C30 45.2(5) . . . . ?
P1 N3 C25 C30 -126.8(4) . . . . ?
C30 C25 C26 C27 5.5(7) . . . . ?
N3 C25 C26 C27 -179.7(4) . . . . ?
C25 C26 C27 C28 -4.4(8) . . . . ?
C26 C27 C28 C29 0.5(10) . . . . ?
C27 C28 C29 C30 2.1(10) . . . . ?
C25 C30 C29 C28 -0.9(8) . . . . ?
S3 C30 C29 C28 -178.1(5) . . . . ?
C1 N1 C7 C8 -130.2(4) . . . . ?
P1 N1 C7 C8 57.0(5) . . . . ?
C1 N1 C7 C12 47.2(5) . . . . ?
P1 N1 C7 C12 -125.6(3) . . . . ?
C8 C7 C12 C11 -0.2(6) . . . . ?
N1 C7 C12 C11 -177.7(4) . . . . ?
C8 C7 C12 S1 176.7(3) . . . . ?
N1 C7 C12 S1 -0.8(5) . . . . ?
C6 S1 C12 C11 139.5(4) . . . . ?
C6 S1 C12 C7 -37.3(4) . . . . ?
C5 C4 C3 C2 0.1(8) . . . . ?
C4 C3 C2 C1 1.7(7) . . . . ?
C6 C1 C2 C3 -0.8(6) . . . . ?
N1 C1 C2 C3 -179.6(4) . . . . ?
C7 C12 C11 C10 -1.3(7) . . . . ?
S1 C12 C11 C10 -178.1(4) . . . . ?
C12 C11 C10 C9 1.4(8) . . . . ?
C11 C10 C9 C8 -0.1(8) . . . . ?
C12 C7 C8 C9 1.5(6) . . . . ?
N1 C7 C8 C9 178.9(4) . . . . ?
C10 C9 C8 C7 -1.4(8) . . . . ?
C23 C24 C19 C20 -4.0(6) . . . . ?
S2 C24 C19 C20 173.2(3) . . . . ?
C23 C24 C19 N2 -179.7(4) . . . . ?
S2 C24 C19 N2 -2.6(5) . . . . ?
C13 N2 C19 C24 54.6(5) . . . . ?
P1 N2 C19 C24 -147.6(3) . . . . ?
C13 N2 C19 C20 -121.1(4) . . . . ?
P1 N2 C19 C20 36.7(5) . . . . ?
C24 C19 C20 C21 4.4(6) . . . . ?
N2 C19 C20 C21 179.9(4) . . . . ?
C23 C22 C21 C20 -1.2(7) . . . . ?
C19 C20 C21 C22 -1.8(6) . . . . ?
C15 C16 C17 C18 -2.4(8) . . . . ?
C13 C18 C17 C16 -0.6(7) . . . . ?
S2 C18 C17 C16 -179.2(4) . . . . ?
